data_7019954
loop_
_publ_author_name
'Rakesh, Prakul'
'Singh, Harkesh B.'
'Butcher, Ray J.'

_publ_section_title
;
 Isolation and molecular structures of novel organotellurium(iv) halides,
 oxyhalide and mixed halide.
;
_journal_issue 35
_journal_name_full 'Dalton transactions (Cambridge, England : 2003)'
_journal_page_first 10707
_journal_page_last 10714
_journal_paper_doi 10.1039/c2dt30645j
_journal_volume 41
_journal_year 2012
_chemical_absolute_configuration ad
_chemical_formula_moiety 'C11 H12 Cl3 N O Te'
_chemical_formula_sum 'C11 H12 Cl3 N O Te'
_chemical_formula_weight 408.17
_chemical_name_systematic
;
?
;
_space_group_IT_number 19
_symmetry_cell_setting orthorhombic
_symmetry_space_group_name_Hall 'P 2ac 2ab'
_symmetry_space_group_name_H-M 'P 21 21 21'
_atom_sites_solution_hydrogens geom
_atom_sites_solution_primary direct
_atom_sites_solution_secondary difmap
_audit_creation_method SHELXL-97
_cell_angle_alpha 90.00
_cell_angle_beta 90.00
_cell_angle_gamma 90.00
_cell_formula_units_Z 4
_cell_length_a 8.8565(2)
_cell_length_b 12.1571(3)
_cell_length_c 13.2983(3)
_cell_measurement_reflns_used 6371
_cell_measurement_temperature 200(2)
_cell_measurement_theta_max 34.6771
_cell_measurement_theta_min 4.5295
_cell_volume 1431.82(6)
_computing_cell_refinement
;
CrysAlis RED, Oxford Diffraction Ltd.,
Version 1.171.32.15 (release 10-01-2008 CrysAlis171 .NET)
(compiled Jan 10 2008,16:37:18)
;
_computing_data_collection
;
CrysAlis CCD, Oxford Diffraction Ltd.,
Version 1.171.32.15 (release 10-01-2008 CrysAlis171 .NET)
(compiled Jan 10 2008,16:37:18)
;
_computing_data_reduction
;
CrysAlis RED, Oxford Diffraction Ltd.,
Version 1.171.32.15 (release 10-01-2008 CrysAlis171 .NET)
(compiled Jan 10 2008,16:37:18)
;
_computing_molecular_graphics SHELXTL
_computing_publication_material SHELXTL
_computing_structure_refinement 'SHELXL-97 (Sheldrick, 1997)'
_computing_structure_solution 'SHELXS-97 (Sheldrick, 1990)'
_diffrn_ambient_temperature 200(2)
_diffrn_detector_area_resol_mean 10.5081
_diffrn_measured_fraction_theta_full 0.990
_diffrn_measured_fraction_theta_max 0.938
_diffrn_measurement_device_type 'Oxford Diffraction Gemini'
_diffrn_measurement_method '\f and \w scans'
_diffrn_radiation_monochromator graphite
_diffrn_radiation_source 'fine-focus sealed tube'
_diffrn_radiation_type MoK\a
_diffrn_radiation_wavelength 0.71073
_diffrn_reflns_av_R_equivalents 0.0230
_diffrn_reflns_av_sigmaI/netI 0.0389
_diffrn_reflns_limit_h_max 13
_diffrn_reflns_limit_h_min -14
_diffrn_reflns_limit_k_max 14
_diffrn_reflns_limit_k_min -19
_diffrn_reflns_limit_l_max 20
_diffrn_reflns_limit_l_min -18
_diffrn_reflns_number 9905
_diffrn_reflns_theta_full 25.00
_diffrn_reflns_theta_max 34.76
_diffrn_reflns_theta_min 4.54
_diffrn_standards_decay_% <2%
_diffrn_standards_interval_count 50
_diffrn_standards_number 2
_exptl_absorpt_coefficient_mu 2.620
_exptl_absorpt_correction_T_max 1.00000
_exptl_absorpt_correction_T_min 0.58670
_exptl_absorpt_correction_type multi-scan
_exptl_absorpt_process_details
;
CrysAlis RED, Oxford Diffraction Ltd.,
Version 1.171.32.15 (release 10-01-2008 CrysAlis171 .NET)
(compiled Jan 10 2008,16:37:18)
Empirical absorption correction using spherical harmonics,
implemented in SCALE3 ABSPACK scaling algorithm.
;
_exptl_crystal_colour colorless
_exptl_crystal_density_diffrn 1.893
_exptl_crystal_density_method 'not measured'
_exptl_crystal_description prism
_exptl_crystal_F_000 784
_exptl_crystal_size_max 0.53
_exptl_crystal_size_mid 0.47
_exptl_crystal_size_min 0.35
_refine_diff_density_max 0.735
_refine_diff_density_min -0.622
_refine_diff_density_rms 0.091
_refine_ls_abs_structure_details 'Flack H D (1983), Acta Cryst. A39, 876-881'
_refine_ls_abs_structure_Flack 0.010(14)
_refine_ls_extinction_method none
_refine_ls_goodness_of_fit_ref 0.967
_refine_ls_hydrogen_treatment constr
_refine_ls_matrix_type full
_refine_ls_number_parameters 155
_refine_ls_number_reflns 5448
_refine_ls_number_restraints 0
_refine_ls_restrained_S_all 0.967
_refine_ls_R_factor_all 0.0329
_refine_ls_R_factor_gt 0.0264
_refine_ls_shift/su_max 0.002
_refine_ls_shift/su_mean 0.000
_refine_ls_structure_factor_coef Fsqd
_refine_ls_weighting_details 'calc w=1/[\s^2^(Fo^2^)+(0.0224P)^2^] where P=(Fo^2^+2Fc^2^)/3'
_refine_ls_weighting_scheme calc
_refine_ls_wR_factor_gt 0.0484
_refine_ls_wR_factor_ref 0.0497
_reflns_number_gt 4856
_reflns_number_total 5448
_reflns_threshold_expression I>2\s(I)
_cod_data_source_file c2dt30645j.txt
_cod_data_source_block 5
_cod_database_code 7019954

loop_
_symmetry_equiv_pos_as_xyz
'x, y, z'
'-x+1/2, -y, z+1/2'
'-x, y+1/2, -z+1/2'
'x+1/2, -y+1/2, -z'

loop_
_atom_site_label
_atom_site_type_symbol
_atom_site_fract_x
_atom_site_fract_y
_atom_site_fract_z
_atom_site_U_iso_or_equiv
_atom_site_adp_type
_atom_site_occupancy
_atom_site_symmetry_multiplicity
_atom_site_calc_flag
_atom_site_refinement_flags
Cl1 Cl 1.16162(8) 0.84583(5) 0.24953(5) 0.03415(14) Uani 1 1 d .
Cl2 Cl 0.97636(7) 0.52469(6) 0.05408(5) 0.03112(13) Uani 1 1 d .
Cl3 Cl 1.20244(8) 0.75979(6) -0.00901(5) 0.03349(14) Uani 1 1 d .
Te Te 1.055547(15) 0.696484(12) 0.139512(10) 0.01983(3) Uani 1 1 d .
O O 1.02219(19) 0.51759(16) 0.41370(13) 0.0291(4) Uani 1 1 d .
N N 0.9665(2) 0.62344(16) 0.28245(13) 0.0222(4) Uani 1 1 d .
C1 C 1.2395(3) 0.6009(2) 0.19314(17) 0.0213(4) Uani 1 1 d .
C2 C 1.3789(3) 0.5906(2) 0.1462(2) 0.0295(5) Uani 1 1 d .
H2A H 1.3995 0.6284 0.0851 0.035 Uiso 1 1 calc R
C3 C 1.4869(3) 0.5243(3) 0.1902(2) 0.0346(6) Uani 1 1 d .
H3A H 1.5823 0.5166 0.1583 0.042 Uiso 1 1 calc R
C4 C 1.4607(3) 0.4689(3) 0.2788(2) 0.0365(6) Uani 1 1 d .
H4A H 1.5372 0.4237 0.3071 0.044 Uiso 1 1 calc R
C5 C 1.3219(3) 0.4794(2) 0.3268(2) 0.0307(5) Uani 1 1 d .
H5A H 1.3029 0.4420 0.3882 0.037 Uiso 1 1 calc R
C6 C 1.2117(3) 0.5452(2) 0.28347(18) 0.0222(4) Uani 1 1 d .
C7 C 1.0626(3) 0.56195(18) 0.32725(16) 0.0222(4) Uani 1 1 d .
C8 C 0.8672(3) 0.5568(2) 0.4332(2) 0.0299(6) Uani 1 1 d .
H8A H 0.8632 0.5996 0.4965 0.036 Uiso 1 1 calc R
H8B H 0.7964 0.4941 0.4385 0.036 Uiso 1 1 calc R
C9 C 0.8262(3) 0.6301(2) 0.34273(17) 0.0247(5) Uani 1 1 d .
H9A H 0.7398 0.5974 0.3047 0.030 Uiso 1 1 calc R
C10 C 0.7915(4) 0.7485(2) 0.3709(3) 0.0428(7) Uani 1 1 d .
H10A H 0.7826 0.7934 0.3091 0.051 Uiso 1 1 calc R
H10B H 0.8754 0.7786 0.4117 0.051 Uiso 1 1 calc R
C11 C 0.6447(5) 0.7553(3) 0.4306(3) 0.0703(13) Uani 1 1 d .
H11A H 0.6297 0.8309 0.4542 0.105 Uiso 1 1 calc R
H11B H 0.6502 0.7056 0.4886 0.105 Uiso 1 1 calc R
H11C H 0.5600 0.7338 0.3875 0.105 Uiso 1 1 calc R

loop_
_atom_site_aniso_label
_atom_site_aniso_U_11
_atom_site_aniso_U_22
_atom_site_aniso_U_33
_atom_site_aniso_U_23
_atom_site_aniso_U_13
_atom_site_aniso_U_12
Cl1 0.0407(3) 0.0242(3) 0.0376(3) -0.0059(3) 0.0044(3) -0.0061(3)
Cl2 0.0339(3) 0.0281(3) 0.0313(3) -0.0009(3) -0.0068(2) -0.0062(3)
Cl3 0.0397(3) 0.0298(3) 0.0309(3) 0.0056(3) 0.0111(2) -0.0030(3)
Te 0.01880(5) 0.01967(6) 0.02101(6) 0.00233(6) 0.00137(5) -0.00016(6)
O 0.0263(9) 0.0331(10) 0.0279(9) 0.0108(8) 0.0024(7) 0.0017(8)
N 0.0183(9) 0.0263(10) 0.0219(9) 0.0019(8) 0.0011(7) -0.0007(8)
C1 0.0184(10) 0.0224(11) 0.0232(10) -0.0022(9) -0.0026(8) -0.0003(9)
C2 0.0230(10) 0.0399(13) 0.0257(11) -0.0067(12) 0.0016(9) -0.0008(10)
C3 0.0197(11) 0.0459(17) 0.0383(14) -0.0105(13) -0.0021(9) 0.0054(11)
C4 0.0252(13) 0.0431(15) 0.0413(14) -0.0036(12) -0.0077(11) 0.0115(13)
C5 0.0283(13) 0.0323(13) 0.0315(12) 0.0016(11) -0.0065(10) 0.0049(11)
C6 0.0170(10) 0.0237(11) 0.0259(11) 0.0002(9) -0.0017(8) -0.0012(9)
C7 0.0224(10) 0.0206(10) 0.0237(9) 0.0009(8) -0.0028(9) -0.0025(10)
C8 0.0280(13) 0.0295(13) 0.0322(13) 0.0066(11) 0.0095(10) -0.0016(10)
C9 0.0192(10) 0.0272(11) 0.0276(12) 0.0020(10) 0.0052(8) -0.0011(9)
C10 0.0487(17) 0.0319(14) 0.0480(17) 0.0068(14) 0.0186(15) 0.0109(13)
C11 0.069(3) 0.065(2) 0.077(3) 0.017(2) 0.042(2) 0.037(2)

loop_
_atom_type_symbol
_atom_type_description
_atom_type_scat_dispersion_real
_atom_type_scat_dispersion_imag
_atom_type_scat_source
C C 0.0033 0.0016 'International Tables Vol C Tables 4.2.6.8 and 6.1.1.4'
H H 0.0000 0.0000 'International Tables Vol C Tables 4.2.6.8 and 6.1.1.4'
N N 0.0061 0.0033 'International Tables Vol C Tables 4.2.6.8 and 6.1.1.4'
O O 0.0106 0.0060 'International Tables Vol C Tables 4.2.6.8 and 6.1.1.4'
Te Te -0.5308 1.6751 'International Tables Vol C Tables 4.2.6.8 and 6.1.1.4'
Cl Cl 0.1484 0.1585 'International Tables Vol C Tables 4.2.6.8 and 6.1.1.4'

loop_
_geom_angle_atom_site_label_1
_geom_angle_atom_site_label_2
_geom_angle_atom_site_label_3
_geom_angle
C1 Te N 76.61(8)
C1 Te Cl2 84.83(7)
N Te Cl2 87.44(5)
C1 Te Cl3 91.99(7)
N Te Cl3 168.55(5)
Cl2 Te Cl3 92.57(2)
C1 Te Cl1 85.02(7)
N Te Cl1 85.64(5)
Cl2 Te Cl1 168.81(2)
Cl3 Te Cl1 92.48(2)
C7 O C8 105.87(19)
C7 N C9 109.75(19)
C7 N Te 113.09(16)
C9 N Te 137.11(15)
C2 C1 C6 119.9(2)
C2 C1 Te 125.42(18)
C6 C1 Te 114.66(16)
C3 C2 C1 118.5(2)
C3 C2 H2A 120.8
C1 C2 H2A 120.8
C4 C3 C2 122.1(2)
C4 C3 H3A 118.9
C2 C3 H3A 118.9
C3 C4 C5 119.8(3)
C3 C4 H4A 120.1
C5 C4 H4A 120.1
C6 C5 C4 119.0(3)
C6 C5 H5A 120.5
C4 C5 H5A 120.5
C5 C6 C1 120.7(2)
C5 C6 C7 123.5(2)
C1 C6 C7 115.7(2)
N C7 O 117.6(2)
N C7 C6 119.9(2)
O C7 C6 122.5(2)
O C8 C9 105.59(18)
O C8 H8A 110.6
C9 C8 H8A 110.6
O C8 H8B 110.6
C9 C8 H8B 110.6
H8A C8 H8B 108.8
N C9 C10 110.8(2)
N C9 C8 101.15(19)
C10 C9 C8 113.8(2)
N C9 H9A 110.3
C10 C9 H9A 110.3
C8 C9 H9A 110.3
C9 C10 C11 110.6(3)
C9 C10 H10A 109.5
C11 C10 H10A 109.5
C9 C10 H10B 109.5
C11 C10 H10B 109.5
H10A C10 H10B 108.1
C10 C11 H11A 109.5
C10 C11 H11B 109.5
H11A C11 H11B 109.5
C10 C11 H11C 109.5
H11A C11 H11C 109.5
H11B C11 H11C 109.5

loop_
_geom_bond_atom_site_label_1
_geom_bond_atom_site_label_2
_geom_bond_distance
Cl1 Te 2.5139(7)
Cl2 Te 2.4789(7)
Cl3 Te 2.4871(6)
Te C1 2.125(2)
Te N 2.2414(18)
O C7 1.319(3)
O C8 1.476(3)
N C7 1.280(3)
N C9 1.481(3)
C1 C2 1.389(3)
C1 C6 1.401(3)
C2 C3 1.381(4)
C2 H2A 0.9500
C3 C4 1.377(4)
C3 H3A 0.9500
C4 C5 1.390(4)
C4 H4A 0.9500
C5 C6 1.387(3)
C5 H5A 0.9500
C6 C7 1.457(3)
C8 C9 1.540(3)
C8 H8A 0.9900
C8 H8B 0.9900
C9 C10 1.519(4)
C9 H9A 1.0000
C10 C11 1.526(4)
C10 H10A 0.9900
C10 H10B 0.9900
C11 H11A 0.9800
C11 H11B 0.9800
C11 H11C 0.9800

loop_
_geom_hbond_atom_site_label_D
_geom_hbond_atom_site_label_H
_geom_hbond_atom_site_label_A
_geom_hbond_distance_DH
_geom_hbond_distance_HA
_geom_hbond_distance_DA
_geom_hbond_angle_DHA
_geom_hbond_site_symmetry_A
C4 H4A Cl1 0.95 2.93 3.684(3) 137.3 3_845
C5 H5A Cl2 0.95 2.98 3.512(3) 117.1 2_765
C5 H5A Cl3 0.95 2.81 3.643(3) 147.1 2_765
C8 H8B Cl2 0.99 2.87 3.581(3) 129.2 2_665
C8 H8B Cl3 0.99 3.00 3.800(3) 138.8 3_745

loop_
_geom_torsion_atom_site_label_1
_geom_torsion_atom_site_label_2
_geom_torsion_atom_site_label_3
_geom_torsion_atom_site_label_4
_geom_torsion
C1 Te N C7 0.15(16)
Cl2 Te N C7 85.44(16)
Cl3 Te N C7 -4.9(4)
Cl1 Te N C7 -85.76(16)
C1 Te N C9 177.2(2)
Cl2 Te N C9 -97.6(2)
Cl3 Te N C9 172.15(19)
Cl1 Te N C9 91.2(2)
N Te C1 C2 -179.9(2)
Cl2 Te C1 C2 91.6(2)
Cl3 Te C1 C2 -0.8(2)
Cl1 Te C1 C2 -93.2(2)
N Te C1 C6 0.27(17)
Cl2 Te C1 C6 -88.32(17)
Cl3 Te C1 C6 179.28(17)
Cl1 Te C1 C6 86.97(17)
C6 C1 C2 C3 0.5(4)
Te C1 C2 C3 -179.40(19)
C1 C2 C3 C4 -0.3(4)
C2 C3 C4 C5 -0.2(5)
C3 C4 C5 C6 0.5(4)
C4 C5 C6 C1 -0.3(4)
C4 C5 C6 C7 -180.0(2)
C2 C1 C6 C5 -0.2(4)
Te C1 C6 C5 179.73(19)
C2 C1 C6 C7 179.5(2)
Te C1 C6 C7 -0.6(3)
C9 N C7 O 0.3(3)
Te N C7 O 178.12(16)
C9 N C7 C6 -178.4(2)
Te N C7 C6 -0.5(3)
C8 O C7 N -0.5(3)
C8 O C7 C6 178.1(2)
C5 C6 C7 N -179.6(2)
C1 C6 C7 N 0.8(3)
C5 C6 C7 O 1.8(4)
C1 C6 C7 O -177.8(2)
C7 O C8 C9 0.5(3)
C7 N C9 C10 121.0(3)
Te N C9 C10 -56.1(3)
C7 N C9 C8 0.1(3)
Te N C9 C8 -177.01(18)
O C8 C9 N -0.3(2)
O C8 C9 C10 -119.2(2)
N C9 C10 C11 178.5(3)
C8 C9 C10 C11 -68.3(4)
